data_2102634
loop_
_publ_author_name
'Dova, Eva'
'Peschar, Ren\'e'
'Sakata, Makoto'
'Kato, Kenichi'
'Stassen, Arno F.'
'Schenk, Henk'
'Haasnoot, Jaap G.'

_publ_section_title
;
 Structures of Fe^II^ spin-crossover complexes from synchrotron
 powder-diffraction data
;
_journal_issue 5
_journal_name_full 'Acta Crystallographica Section B'
_journal_page_first 528
_journal_page_last 538
_journal_paper_doi 10.1107/S0108768104015356
_journal_volume 60
_journal_year 2004
_chemical_formula_moiety 'C18 H30 Fe I6 N24, 2(B F4) '
_chemical_formula_sum 'C18 H30 B2 F8 Fe I6 N24'
_chemical_formula_weight 1573.50
_space_group_IT_number 14
_symmetry_cell_setting monoclinic
_symmetry_space_group_name_Hall '-P 2ybc'
_symmetry_space_group_name_H-M 'P 1 21/c 1'
_cell_angle_alpha 90.00000
_cell_angle_beta 90.3080(11)
_cell_angle_gamma 90.00000
_cell_formula_units_Z 2
_cell_length_a 12.64250(19)
_cell_length_b 18.0349(3)
_cell_length_c 10.64881(15)
_cell_measurement_temperature 293
_cell_volume 2427.96(6)
_computing_publication_material 'xtal BONDLA CIFIO'
_diffrn_ambient_temperature 293
_diffrn_radiation_type synchrotron
_diffrn_radiation_wavelength 0.75003
_exptl_crystal_density_diffrn 2.152
_cod_data_source_file na5021.cif
_cod_data_source_block feteei
_cod_original_sg_symbol_Hall -p_2ybc
_cod_original_sg_symbol_H-M P_1_21/c_1
_cod_original_formula_sum 'C18 H30 B2 F8 Fe1 I6 N24'
_cod_database_code 2102634

loop_
_symmetry_equiv_pos_as_xyz
+x,+y,+z
-x,1/2+y,1/2-z
-x,-y,-z
+x,1/2-y,1/2+z

loop_
_atom_site_label
_atom_site_fract_x
_atom_site_fract_y
_atom_site_fract_z
_atom_site_U_iso_or_equiv
_atom_site_adp_type
_atom_site_occupancy
Fe .00000 .00000 .00000 .02533 Uiso 1.00000
I1 .4112(5) -.1985(3) -.0652(5) .0871(13) Uiso 1.00000
I3 .4192(4) .1155(3) -.2359(5) .08713 Uiso 1.00000
I2 .4120(5) .0715(3) .3214(4) .08713 Uiso 1.00000
N4A .0964(14) -.0687(7) -.1261(13) .055(6) Uiso 1.00000
N3A .150(2) -.0426(7) -.2308(12) .05482 Uiso 1.00000
N2A .208(2) -.0935(9) -.2790(18) .05482 Uiso 1.00000
N1A .188(2) -.1528(10) -.2158(17) .05482 Uiso 1.00000
N4C .1014(16) .0975(7) -.0382(13) .05482 Uiso 1.00000
N4B .1031(16) -.0310(9) .1609(11) .05482 Uiso 1.00000
N3C .1517(18) .1402(7) .0502(13) .05482 Uiso 1.00000
N3B .1491(18) -.0955(8) .1785(12) .05482 Uiso 1.00000
N2C .208(2) .1900(9) -.0006(16) .05482 Uiso 1.00000
N1C .192(2) .1827(9) -.1220(19) .05482 Uiso 1.00000
N2B .212(2) -.0967(9) .2759(15) .05482 Uiso 1.00000
N1B .196(2) -.0307(11) .3261(14) .05482 Uiso 1.00000
C1A .1199(18) -.1376(8) -.1200(15) .05482 Uiso 1.00000
C2A .235(2) -.2259(13) -.249(2) .08(2) Uiso 1.00000
C3A .353(2) -.2217(18) -.250(2) .07596 Uiso 1.00000
C1C .126(2) .1258(8) -.1448(16) .05482 Uiso 1.00000
C1B .1308(19) .0110(10) .2541(12) .05482 Uiso 1.00000
C2C .235(2) .2362(12) -.217(3) .12(2) Uiso 1.00000
C2B .244(2) -.0049(16) .4512(18) .06(2) Uiso 1.00000
C3C .356(2) .2254(11) -.224(3) .11794 Uiso 1.00000
C3B .3630(18) -.0088(16) .443(2) .05796 Uiso 1.00000
H1A .094(2) -.1758(8) -.0479(18) .05066 Uiso 1.00000
H21A .206(3) -.2688(10) -.184(3) .05066 Uiso 1.00000
H22A .206(3) -.2417(17) -.341(3) .05066 Uiso 1.00000
H31A .385(3) -.182(2) -.303(6) .05066 Uiso 1.00000
H32A .382(3) -.279(2) -.271(6) .05066 Uiso 1.00000
H1C .103(2) .1047(9) -.2365(16) .05066 Uiso 1.00000
H1B .111(2) .0681(11) .2694(13) .05066 Uiso 1.00000
H21C .203(3) .2258(12) -.308(2) .05066 Uiso 1.00000
H22C .226(3) .2907(13) -.186(4) .05066 Uiso 1.00000
H21B .217(3) .0457(16) .4782(17) .05066 Uiso 1.00000
H22B .226(3) -.050(2) .519(2) .05066 Uiso 1.00000
H31C .396(2) .232(3) -.140(4) .05066 Uiso 1.00000
H32C .386(3) .260(3) -.301(4) .05066 Uiso 1.00000
H31B .396(2) -.054(3) .400(4) .05066 Uiso 1.00000
H32B .400(3) .010(3) .526(4) .05066 Uiso 1.00000
B .0046(19) .1569(13) .489(2) .05066 Uiso 1.00000
F1 .1100(18) .1703(17) .492(3) .10132 Uiso 1.00000
F2 -.022(3) .1682(16) .368(2) .10132 Uiso 1.00000
F3 -.017(3) .0907(13) .542(3) .10132 Uiso 1.00000
F4 -.038(2) .2053(15) .570(2) .10132 Uiso 1.00000

loop_
_atom_type_symbol
_atom_type_scat_dispersion_real
_atom_type_scat_dispersion_imag
_atom_type_scat_source
I -.726 1.812 'IT Vol C. Table 6.1.1.4  Table 6.1.1.5'
Fe .301 .845 'IT Vol C. Table 6.1.1.4  Table 6.1.1.5'
F .014 .01 'IT Vol C. Table 6.1.1.4  Table 6.1.1.5'
N .004 .003 'IT Vol C. Table 6.1.1.4  Table 6.1.1.5'
C .002 .002 'IT Vol C. Table 6.1.1.4  Table 6.1.1.5'
B 0 .001 'IT Vol C. Table 6.1.1.4  Table 6.1.1.5'
H 0 0 'IT Vol C. Table 6.1.1.4  Table 6.1.1.5'

loop_
_geom_angle_atom_site_label_1
_geom_angle_atom_site_label_2
_geom_angle_atom_site_label_3
_geom_angle_site_symmetry_1
_geom_angle_site_symmetry_2
_geom_angle_site_symmetry_3
_geom_angle
N4A Fe N4C '2 655' '2 655' '2 655' 90.7(5)
N4A Fe N4B '2 655' '2 655' '2 655' 90.2(6)
N4A Fe N4A '2 655' '2 655' '4 655' 180.0000
N4A Fe N4C '2 655' '2 655' '4 655' 89.3(5)
N4A Fe N4B '2 655' '2 655' '4 655' 89.8(6)
N4C Fe N4B '2 655' '2 655' '2 655' 90.2(6)
N4C Fe N4A '2 655' '2 655' '4 655' 89.3(5)
N4C Fe N4C '2 655' '2 655' '4 655' 180.0000
N4C Fe N4B '2 655' '2 655' '4 655' 89.8(6)
N4B Fe N4A '2 655' '2 655' '4 655' 89.8(6)
N4B Fe N4C '2 655' '2 655' '4 655' 89.8(6)
N4B Fe N4B '2 655' '2 655' '4 655' 180.0000
N4A Fe N4C '4 655' '2 655' '4 655' 90.7(5)
N4A Fe N4B '4 655' '2 655' '4 655' 90.2(6)
N4C Fe N4B '4 655' '2 655' '4 655' 90.2(6)
Fe N4A N3A '2 655' '2 655' '2 655' 125.0(9)
Fe N4A C1A '2 655' '2 655' '2 655' 130.2(12)
N3A N4A C1A '2 655' '2 655' '2 655' 104.8(14)
N4A N3A N2A '2 655' '2 655' '2 655' 111.2(13)
N3A N2A N1A '2 655' '2 655' '2 655' 106(2)
N2A N1A C1A '2 655' '2 655' '2 655' 110.5(18)
N2A N1A C2A '2 655' '2 655' '2 655' 122(2)
C1A N1A C2A '2 655' '2 655' '2 655' 127.5(18)
Fe N4C N3C '2 655' '2 655' '2 655' 125.9(11)
Fe N4C C1C '2 655' '2 655' '2 655' 128.5(12)
N3C N4C C1C '2 655' '2 655' '2 655' 105.6(15)
Fe N4B N3B '2 655' '2 655' '2 655' 126.3(11)
Fe N4B C1B '2 655' '2 655' '2 655' 126.8(13)
N3B N4B C1B '2 655' '2 655' '2 655' 106.9(15)
N4C N3C N2C '2 655' '2 655' '2 655' 111.5(14)
N4B N3B N2B '2 655' '2 655' '2 655' 113.3(14)
N3C N2C N1C '2 655' '2 655' '2 655' 105.1(18)
N2C N1C C1C '2 655' '2 655' '2 655' 110.5(18)
N2C N1C C2C '2 655' '2 655' '2 655' 123(2)
C1C N1C C2C '2 655' '2 655' '2 655' 126(2)
N3B N2B N1B '2 655' '2 655' '2 655' 102.2(18)
N2B N1B C1B '2 655' '2 655' '2 655' 111.5(17)
N2B N1B C2B '2 655' '2 655' '2 655' 124(2)
C1B N1B C2B '2 655' '2 655' '2 655' 124.2(19)
N4A C1A N1A '2 655' '2 655' '2 655' 107.7(15)
N4A C1A H1A '2 655' '2 655' '2 655' 126(2)
N1A C1A H1A '2 655' '2 655' '2 655' 126.7(18)
N1A C2A C3A '2 655' '2 655' '2 655' 111(2)
N1A C2A H21A '2 655' '2 655' '2 655' 110(3)
N1A C2A H22A '2 655' '2 655' '2 655' 109(3)
C3A C2A H21A '2 655' '2 655' '2 655' 112(3)
C3A C2A H22A '2 655' '2 655' '2 655' 110(3)
H21A C2A H22A '2 655' '2 655' '2 655' 106(3)
I1 C3A C2A '2 655' '2 655' '2 655' 109.9(16)
I1 C3A H31A '2 655' '2 655' '2 655' 104(4)
I1 C3A H32A '2 655' '2 655' '2 655' 105(4)
C2A C3A H31A '2 655' '2 655' '2 655' 117(3)
C2A C3A H32A '2 655' '2 655' '2 655' 106(3)
H31A C3A H32A '2 655' '2 655' '2 655' 115(4)
N4C C1C N1C '2 655' '2 655' '2 655' 107.3(16)
N4C C1C H1C '2 655' '2 655' '2 655' 126(2)
N1C C1C H1C '2 655' '2 655' '2 655' 127(2)
N4B C1B N1B '2 655' '2 655' '2 655' 105.7(17)
N4B C1B H1B '2 655' '2 655' '2 655' 128(2)
N1B C1B H1B '2 655' '2 655' '2 655' 126(2)
N1C C2C C3C '2 655' '2 655' '2 655' 108(2)
N1C C2C H21C '2 655' '2 655' '2 655' 111(3)
N1C C2C H22C '2 655' '2 655' '2 655' 110(3)
C3C C2C H21C '2 655' '2 655' '2 655' 108(3)
C3C C2C H22C '2 655' '2 655' '2 655' 104(3)
H21C C2C H22C '2 655' '2 655' '2 655' 114(3)
N1B C2B C3B '2 655' '2 655' '2 655' 109(2)
N1B C2B H21B '2 655' '2 655' '2 655' 113(3)
N1B C2B H22B '2 655' '2 655' '2 655' 105(3)
C3B C2B H21B '2 655' '2 655' '2 655' 113(3)
C3B C2B H22B '2 655' '2 655' '2 655' 102(3)
H21B C2B H22B '2 655' '2 655' '2 655' 114(3)
I3 C3C C2C '2 655' '2 655' '2 655' 119.5(15)
I3 C3C H31C '2 655' '2 655' '2 655' 89(3)
I3 C3C H32C '2 655' '2 655' '2 655' 110(3)
C2C C3C H31C '2 655' '2 655' '2 655' 115(3)
C2C C3C H32C '2 655' '2 655' '2 655' 108(3)
H31C C3C H32C '2 655' '2 655' '2 655' 114(4)
I2 C3B C2B '2 655' '2 655' '2 655' 108.0(17)
I2 C3B H31B '2 655' '2 655' '2 655' 99(3)
I2 C3B H32B '2 655' '2 655' '2 655' 99(3)
C2B C3B H31B '2 655' '2 655' '2 655' 118(3)
C2B C3B H32B '2 655' '2 655' '2 655' 112(3)
H31B C3B H32B '2 655' '2 655' '2 655' 117(4)
F1 B F2 '4 655' '4 655' '4 655' 104(2)
F1 B F3 '4 655' '4 655' '4 655' 111(2)
F1 B F4 '4 655' '4 655' '4 655' 105(2)
F2 B F3 '4 655' '4 655' '4 655' 119(2)
F2 B F4 '4 655' '4 655' '4 655' 115(2)
F3 B F4 '4 655' '4 655' '4 655' 103(2)

loop_
_geom_bond_atom_site_label_1
_geom_bond_atom_site_label_2
_geom_bond_site_symmetry_1
_geom_bond_site_symmetry_2
_geom_bond_distance
Fe N4A '2 655' '2 655' 2.200(14)
Fe N4C '2 655' '2 655' 2.215(16)
Fe N4B '2 655' '2 655' 2.219(15)
Fe N4A '2 655' '4 655' 2.200(14)
Fe N4C '2 655' '4 655' 2.215(16)
Fe N4B '2 655' '4 655' 2.219(15)
I1 C3A '2 655' '2 655' 2.14(2)
I3 C3C '2 655' '2 655' 2.14(2)
I2 C3B '2 655' '2 655' 2.04(3)
N4A N3A '2 655' '2 655' 1.39(2)
N4A C1A '2 655' '2 655' 1.279(19)
N3A N2A '2 655' '2 655' 1.28(3)
N2A N1A '2 655' '2 655' 1.29(2)
N1A C1A '2 655' '2 655' 1.37(3)
N1A C2A '2 655' '2 655' 1.49(3)
N4C N3C '2 655' '2 655' 1.37(2)
N4C C1C '2 655' '2 655' 1.29(2)
N4B N3B '2 655' '2 655' 1.31(2)
N4B C1B '2 655' '2 655' 1.30(2)
N3C N2C '2 655' '2 655' 1.27(3)
N3B N2B '2 655' '2 655' 1.31(3)
N2C N1C '2 655' '2 655' 1.32(3)
N1C C1C '2 655' '2 655' 1.34(3)
N1C C2C '2 655' '2 655' 1.50(3)
N2B N1B '2 655' '2 655' 1.32(3)
N1B C1B '2 655' '2 655' 1.35(3)
N1B C2B '2 655' '2 655' 1.53(3)
C1A H1A '2 655' '2 655' 1.08(2)
C2A C3A '2 655' '2 655' 1.50(4)
C2A H21A '2 655' '2 655' 1.10(4)
C2A H22A '2 655' '2 655' 1.08(4)
C3A H31A '2 655' '2 655' 1.00(6)
C3A H32A '2 655' '2 655' 1.12(5)
C1C H1C '2 655' '2 655' 1.09(2)
C1B H1B '2 655' '2 655' 1.07(3)
C2C C3C '2 655' '2 655' 1.54(4)
C2C H21C '2 655' '2 655' 1.06(4)
C2C H22C '2 655' '2 655' 1.04(3)
C2B C3B '2 655' '2 655' 1.51(4)
C2B H21B '2 655' '2 655' 1.02(4)
C2B H22B '2 655' '2 655' 1.11(4)
C3C H31C '2 655' '2 655' 1.03(5)
C3C H32C '2 655' '2 655' 1.10(6)
C3B H31B '2 655' '2 655' 1.03(6)
C3B H32B '2 655' '2 655' 1.05(5)
B F1 '4 655' '4 655' 1.35(3)
B F2 '4 655' '4 655' 1.35(3)
B F3 '4 655' '4 655' 1.35(3)
B F4 '4 655' '4 655' 1.34(4)
